data_4100182
loop_
_publ_author_name
'Pocha, R.; Johrendt, D.; Ni, B.; Abd.Elmeguid, M.M.'

_publ_section_title
;
Crystal Structures, Electronic Properties and Presure Induced
Superconductivity of the Tetrahedral
Cluster Compounds GaNb4S8, GaNb4Se8 and GaTa4Se8
;
_journal_name_full 'Journal of the American Chemical Society'
_journal_paper_doi 10.1021/ja050243x
_journal_year 2005
_chemical_formula_moiety 'Ga Ta4 Se8'
_chemical_formula_sum 'Ga4 Se32 Ta16'
_chemical_formula_weight 5700.8
_space_group_IT_number 216
_space_group_name_Hall 'F -4 2 3'
_space_group_name_H-M_alt 'F -4 3 m'
_symmetry_cell_setting cubic
_symmetry_space_group_name_Hall 'F -4 2 3'
_symmetry_space_group_name_H-M 'F -4 3 m'
_cell_angle_alpha 90.000(9)
_cell_angle_beta 90.000(9)
_cell_angle_gamma 90.000(9)
_cell_formula_units_Z 1
_cell_length_a 10.3580(10)
_cell_length_b 10.3580(10)
_cell_length_c 10.3580(10)
_cell_measurement_temperature 293
_cell_volume 1111.3(3)
_exptl_crystal_density_diffrn 8.518
_cod_original_sg_symbol_Hall f_-4_2_3
_cod_database_code 4100182

loop_
_symmetry_equiv_pos_as_xyz
+x,+y,+z
+x,-y,-z
-x,-y,+z
-x,+y,-z
+y,-x,-z
-y,-x,+z
-y,+x,-z
+y,+x,+z
+y,+z,+x
-y,-z,+x
+y,-z,-x
-y,+z,-x
+z,-y,-x
+z,+y,+x
-z,+y,-x
-z,-y,+x
+z,+x,+y
-z,+x,-y
-z,-x,+y
+z,-x,-y
+x,+z,+y
+x,-z,-y
-x,+z,-y
-x,-z,+y
+x,1/2+y,1/2+z
1/2+x,+y,1/2+z
1/2+x,1/2+y,+z
+x,1/2-y,1/2-z
1/2+x,-y,1/2-z
1/2+x,1/2-y,-z
-x,1/2-y,1/2+z
1/2-x,-y,1/2+z
1/2-x,1/2-y,+z
-x,1/2+y,1/2-z
1/2-x,+y,1/2-z
1/2-x,1/2+y,-z
+y,1/2-x,1/2-z
1/2+y,-x,1/2-z
1/2+y,1/2-x,-z
-y,1/2-x,1/2+z
1/2-y,-x,1/2+z
1/2-y,1/2-x,+z
-y,1/2+x,1/2-z
1/2-y,+x,1/2-z
1/2-y,1/2+x,-z
+y,1/2+x,1/2+z
1/2+y,+x,1/2+z
1/2+y,1/2+x,+z
+y,1/2+z,1/2+x
1/2+y,+z,1/2+x
1/2+y,1/2+z,+x
-y,1/2-z,1/2+x
1/2-y,-z,1/2+x
1/2-y,1/2-z,+x
+y,1/2-z,1/2-x
1/2+y,-z,1/2-x
1/2+y,1/2-z,-x
-y,1/2+z,1/2-x
1/2-y,+z,1/2-x
1/2-y,1/2+z,-x
+z,1/2-y,1/2-x
1/2+z,-y,1/2-x
1/2+z,1/2-y,-x
+z,1/2+y,1/2+x
1/2+z,+y,1/2+x
1/2+z,1/2+y,+x
-z,1/2+y,1/2-x
1/2-z,+y,1/2-x
1/2-z,1/2+y,-x
-z,1/2-y,1/2+x
1/2-z,-y,1/2+x
1/2-z,1/2-y,+x
+z,1/2+x,1/2+y
1/2+z,+x,1/2+y
1/2+z,1/2+x,+y
-z,1/2+x,1/2-y
1/2-z,+x,1/2-y
1/2-z,1/2+x,-y
-z,1/2-x,1/2+y
1/2-z,-x,1/2+y
1/2-z,1/2-x,+y
+z,1/2-x,1/2-y
1/2+z,-x,1/2-y
1/2+z,1/2-x,-y
+x,1/2+z,1/2+y
1/2+x,+z,1/2+y
1/2+x,1/2+z,+y
+x,1/2-z,1/2-y
1/2+x,-z,1/2-y
1/2+x,1/2-z,-y
-x,1/2+z,1/2-y
1/2-x,+z,1/2-y
1/2-x,1/2+z,-y
-x,1/2-z,1/2+y
1/2-x,-z,1/2+y
1/2-x,1/2-z,+y

loop_
_atom_site_label
_atom_site_fract_x
_atom_site_fract_y
_atom_site_fract_z
_atom_site_U_iso_or_equiv
_atom_site_adp_type
_atom_site_calc_flag
_atom_site_calc_attached_atom
_atom_site_occupancy
_atom_site_disorder_assembly
_atom_site_disorder_group
Ga .00000 .00000 .00000 .0089(12) Uiso ? ? 1.00000 ? ?
Ta .60247(6) .60247(6) .60247(6) .00706(19) Uiso ? ? 1.00000 ? ?
Se1 .3643(2) .3643(2) .3643(2) .0100(8) Uiso ? ? 1.00000 ? ?
Se2 .8646(2) .8646(2) .8646(2) .0063(7) Uiso ? ? 1.00000 ? ?

loop_
_geom_bond_atom_site_label_1
_geom_bond_atom_site_label_2
_geom_bond_site_symmetry_1
_geom_bond_site_symmetry_2
_geom_bond_distance
_geom_bond_publ_flag
Ga Se2 '25 655' '34 746' 2.429(2) ?
Ga Se2 '25 655' '31 764' 2.429(2) ?
Ga Se2 '25 655' '28 566' 2.429(2) ?
Ga Se2 '25 655' '25 544' 2.429(2) ?
Ga Ta '25 655' '35 656' 4.3827(7) ?
Ga Ta '25 655' '33 665' 4.3827(7) ?
Ga Ta '25 655' '30 566' 4.3827(7) ?
Ga Ta '25 655' '29 566' 4.3827(7) ?
Ga Ta '25 655' '2 566' 4.3827(7) ?
Ga Ta '25 655' . 4.3827(7) ?
Ga Ta '25 655' '27 545' 4.3827(7) ?
Ga Ta '25 655' '26 554' 4.3827(7) ?
Ga Ta '25 655' '36 646' 4.3827(7) ?
Ga Ta '25 655' '32 664' 4.3827(7) ?
Ga Ta '25 655' '4 756' 4.3827(7) ?
Ga Ta '25 655' '3 765' 4.3827(7) ?
Ta Se1 . '4 656' 2.515(2) ?
Ta Se1 . '3 665' 2.515(2) ?
Ta Se1 . '2 566' 2.515(2) ?
Ta Se2 . '33 665' 2.758(2) ?
Ta Se2 . '35 656' 2.758(2) ?
Ta Se2 . '28 566' 2.758(2) ?
Ta Ta . '4 656' 3.0021(9) ?
Ta Ta . '3 665' 3.0021(9) ?
Ta Ta . '2 566' 3.0021(9) ?
Ta Se1 . . 4.274(2) ?
Ta Ta . '35 656' 4.3221(10) ?
Ta Ta . '33 665' 4.3221(10) ?
Ta Ta . '28 566' 4.3221(10) ?
Ta Se2 . '27 445' 4.417(2) ?
Ta Se2 . '26 454' 4.417(2) ?
Ta Se2 . '25 544' 4.417(2) ?
Se1 Se1 . 35 3.347(3) ?
Se1 Se1 . 33 3.347(3) ?
Se1 Se1 . 28 3.347(3) ?
Se1 Se2 . '36 646' 3.675(3) ?
Se1 Se2 . '30 466' 3.675(3) ?
Se1 Se2 . '32 664' 3.675(3) ?
Se1 Se2 . '29 466' 3.675(3) ?
Se1 Se2 . '34 646' 3.675(3) ?
Se1 Se2 . '31 664' 3.675(3) ?
Se1 Se1 . '4 656' 3.977(3) ?
Se1 Se1 . '3 665' 3.977(3) ?
Se1 Se1 . '2 566' 3.977(3) ?
Se2 Se2 '25 544' '36 646' 3.358(3) ?
Se2 Se2 '25 544' '32 664' 3.358(3) ?
Se2 Se2 '25 544' '2 566' 3.358(3) ?
Se2 Se2 '25 544' '28 566' 3.966(3) ?
Se2 Se2 '25 544' '34 746' 3.966(3) ?
Se2 Se2 '25 544' '31 764' 3.966(3) ?
